data_4318467
loop_
_publ_author_name
'Christian R. Goldsmith'
'Robert T. Jonas'
'Adam P. Cole'
'T. Daniel P. Stack'

_publ_section_title
;
 A Spectrochemical Walk: Single-Site Perturbation within a Series of
 Six-Coordinate Ferrous Complexes
;
_journal_name_full 'Inorganic Chemistry'
_journal_page_first 4642
_journal_page_last 4652
_journal_paper_doi 10.1021/ic025616z
_journal_volume 41
_journal_year 2002
_chemical_formula_sum 'C31 H27 F6 Fe N5 O9 S2'
_chemical_formula_weight 847.54
_space_group_IT_number 2
_symmetry_cell_setting triclinic
_symmetry_Int_Tables_number 2
_symmetry_space_group_name_Hall '-P 1'
_symmetry_space_group_name_H-M 'P -1'
_cell_angle_alpha 80.68(2)
_cell_angle_beta 87.72(1)
_cell_angle_gamma 62.49(1)
_cell_formula_units_Z 2
_cell_length_a 11.794(1)
_cell_length_b 12.291(2)
_cell_length_c 13.954(4)
_cell_measurement_reflns_used 25
_cell_measurement_temperature 476.2
_cell_measurement_theta_max 18.0
_cell_measurement_theta_min 9.9
_cell_volume 1769.0(6)
_computing_cell_refinement 'MSC/AFC Diffractometer Control'
_computing_data_collection 'MSC/AFC Diffractometer Control'
_computing_data_reduction 'teXsan for Windows (MSC, 1997)'
_computing_publication_material 'teXsan for Windows (MSC, 1997)'
_computing_structure_refinement 'teXsan for Windows (MSC, 1997)'
_computing_structure_solution
;

SAPI91 (Fan, 1991)

;
_diffrn_ambient_temperature 476.2
_diffrn_measurement_device unknown
_diffrn_measurement_method \w
_diffrn_orient_matrix_UB_11 0.04003
_diffrn_orient_matrix_UB_12 -0.09254
_diffrn_orient_matrix_UB_13 0.00524
_diffrn_orient_matrix_UB_21 0.01223
_diffrn_orient_matrix_UB_22 -0.00885
_diffrn_orient_matrix_UB_23 0.07187
_diffrn_orient_matrix_UB_31 -0.08598
_diffrn_orient_matrix_UB_32 0.00344
_diffrn_orient_matrix_UB_33 0.00948
_diffrn_radiation_detector 'scintillation counter'
_diffrn_radiation_monochromator graphite
_diffrn_radiation_source 'X-ray tube'
_diffrn_radiation_type 'Mo K\a'
_diffrn_radiation_wavelength 0.7109
_diffrn_reflns_av_R_equivalents 0.18799
_diffrn_reflns_limit_h_max -100
_diffrn_reflns_limit_h_min 100
_diffrn_reflns_limit_k_max -100
_diffrn_reflns_limit_k_min 100
_diffrn_reflns_limit_l_max -100
_diffrn_reflns_limit_l_min 100
_diffrn_reflns_number 6529
_diffrn_reflns_reduction_process 'Lp corrections applied'
_diffrn_reflns_theta_max 24.98
_diffrn_reflns_theta_min 0.00
_diffrn_standards_decay_% -81.94
_diffrn_standards_interval_count 200
_diffrn_standards_number 3
_exptl_absorpt_coefficient_mu 0.636
_exptl_absorpt_correction_type none
_exptl_crystal_colour yellow
_exptl_crystal_density_diffrn 1.591
_exptl_crystal_density_meas ?
_exptl_crystal_description prismatic
_exptl_crystal_F_000 864.00
_exptl_crystal_size_max 0.60
_exptl_crystal_size_mid 0.40
_exptl_crystal_size_min 0.20
_refine_diff_density_max 0.99
_refine_diff_density_min -0.85
_refine_ls_extinction_method none
_refine_ls_goodness_of_fit_ref 3.720
_refine_ls_hydrogen_treatment noref
_refine_ls_matrix_type full
_refine_ls_number_constraints 0
_refine_ls_number_parameters 487
_refine_ls_number_reflns 3510
_refine_ls_number_restraints 0
_refine_ls_R_factor_gt 0.0780
_refine_ls_shift/su_max 0.6160
_refine_ls_shift/su_mean 0.0000
_refine_ls_structure_factor_coef F
_refine_ls_weighting_details 'w = 1/[\s^2^(Fo) + 0.00002|Fo|^2^]'
_refine_ls_weighting_scheme sigma
_refine_ls_wR_factor_ref 0.0710
_reflns_number_gt 3510
_reflns_number_total 6200
_reflns_threshold_expression I>3.00\s(I)
_cod_data_source_file ic025616z_2.cif
_cod_data_source_block '_[Fe(PY5)(H2O)](OTf)2_RTJI'
_cod_depositor_comments
;
The following automatic conversions were performed:

'_exptl_crystal_density_meas' value 'not measured' was changed to '?'
- the value is perceived as not measured.

Automatic conversion script
Id: cif_fix_values 3008 2015-01-20 13:52:24Z robertas 
;
_cod_original_cell_volume 1769.1(6)
_cod_original_sg_symbol_H-M 'P -1 '
_cod_original_formula_sum 'C31 H27 F6 Fe N5 O9 S2 '
_cod_database_code 4318467

loop_
_symmetry_equiv_pos_as_xyz
'   +x,   +y,   +z'
'   -x,   -y,   -z'

loop_
_atom_site_label
_atom_site_fract_x
_atom_site_fract_y
_atom_site_fract_z
_atom_site_U_iso_or_equiv
_atom_site_occupancy
_atom_site_refinement_flags
_atom_site_adp_type
_atom_site_calc_flag
_atom_site_calc_attached_atom
Fe(1) 0.2690(1) 0.4848(1) 0.24217(9) 0.0255(4) 1.000 . Uani d ?
S(1) 0.0151(2) 0.2636(2) 0.3898(2) 0.0348(7) 1.000 . Uani d ?
S(2) 0.2089(3) 1.2431(3) -0.1326(2) 0.0511(9) 1.000 . Uani d ?
F(1) 0.1611(5) 0.1679(6) 0.5471(4) 0.063(2) 1.000 . Uani d ?
F(2) 0.2623(5) 0.1592(6) 0.4168(4) 0.085(2) 1.000 . Uani d ?
F(3) 0.1815(7) 0.0371(6) 0.4581(5) 0.092(3) 1.000 . Uani d ?
F(4) 0.243(1) 1.0169(8) -0.1019(9) 0.196(5) 1.000 . Uani d ?
F(5) 0.143(1) 1.116(1) 0.0018(7) 0.153(5) 1.000 . Uani d ?
F(6) 0.0496(9) 1.1518(9) -0.1240(7) 0.161(5) 1.000 . Uani d ?
O(1) 0.6527(5) 0.1663(5) 0.3726(4) 0.043(2) 1.000 . Uani d ?
O(2) 0.3954(5) 0.7561(5) 0.0644(4) 0.034(2) 1.000 . Uani d ?
O(3) 0.0879(5) 0.5082(5) 0.2621(5) 0.051(2) 1.000 . Uani d ?
O(4) 0.0114(6) 0.3804(6) 0.3982(4) 0.050(2) 1.000 . Uani d ?
O(5) 0.0335(6) 0.2345(6) 0.2945(4) 0.062(2) 1.000 . Uani d ?
O(6) -0.0811(6) 0.2432(7) 0.4435(5) 0.071(3) 1.000 . Uani d ?
O(7) 0.118(1) 1.3441(9) -0.115(1) 0.246(7) 1.000 . Uani d ?
O(8) 0.222(2) 1.231(1) -0.2298(8) 0.231(8) 1.000 . Uani d ?
O(9) 0.3248(9) 1.2045(9) -0.097(1) 0.181(6) 1.000 . Uani d ?
N(1) 0.4569(6) 0.4636(6) 0.2214(5) 0.024(2) 1.000 . Uani d ?
N(2) 0.3557(6) 0.2912(6) 0.2268(5) 0.029(2) 1.000 . Uani d ?
N(3) 0.3320(6) 0.3986(6) 0.3947(5) 0.032(2) 1.000 . Uani d ?
N(4) 0.2175(6) 0.6817(6) 0.2556(5) 0.029(2) 1.000 . Uani d ?
N(5) 0.2402(6) 0.5562(6) 0.0873(5) 0.026(2) 1.000 . Uani d ?
C(1) 0.5507(8) 0.3744(8) 0.2807(6) 0.030(3) 1.000 . Uani d ?
C(2) 0.6571(8) 0.3861(9) 0.3061(7) 0.041(3) 1.000 . Uani d ?
C(3) 0.6695(8) 0.4893(9) 0.2621(7) 0.042(3) 1.000 . Uani d ?
C(4) 0.5757(9) 0.5798(8) 0.1973(7) 0.038(3) 1.000 . Uani d ?
C(5) 0.4692(8) 0.5644(8) 0.1771(6) 0.026(2) 1.000 . Uani d ?
C(6) 0.5344(8) 0.2624(8) 0.3324(6) 0.033(3) 1.000 . Uani d ?
C(7) 0.7566(8) 0.1162(9) 0.3078(7) 0.050(3) 1.000 . Uani d ?
C(8) 0.4698(8) 0.2103(8) 0.2702(6) 0.028(3) 1.000 . Uani d ?
C(9) 0.5235(9) 0.0846(9) 0.2692(7) 0.047(3) 1.000 . Uani d ?
C(10) 0.460(1) 0.0412(9) 0.2172(9) 0.059(4) 1.000 . Uani d ?
C(11) 0.346(1) 0.120(1) 0.1729(8) 0.052(4) 1.000 . Uani d ?
C(12) 0.2947(9) 0.2456(8) 0.1805(6) 0.037(3) 1.000 . Uani d ?
C(13) 0.4475(9) 0.3018(8) 0.4186(7) 0.036(3) 1.000 . Uani d ?
C(14) 0.4830(9) 0.2385(9) 0.5100(7) 0.053(3) 1.000 . Uani d ?
C(15) 0.397(1) 0.273(1) 0.5832(7) 0.052(4) 1.000 . Uani d ?
C(16) 0.278(1) 0.368(1) 0.5613(7) 0.048(3) 1.000 . Uani d ?
C(17) 0.2471(8) 0.4310(8) 0.4664(7) 0.038(3) 1.000 . Uani d ?
C(18) 0.3556(8) 0.6723(7) 0.1190(6) 0.025(2) 1.000 . Uani d ?
C(19) 0.4857(9) 0.7085(9) -0.0094(7) 0.046(3) 1.000 . Uani d ?
C(20) 0.2631(8) 0.7453(8) 0.1933(6) 0.026(3) 1.000 . Uani d ?
C(21) 0.2327(9) 0.8664(8) 0.1971(7) 0.041(3) 1.000 . Uani d ?
C(22) 0.150(1) 0.9261(8) 0.2659(7) 0.052(3) 1.000 . Uani d ?
C(23) 0.1051(9) 0.8595(8) 0.3315(7) 0.041(3) 1.000 . Uani d ?
C(24) 0.1394(8) 0.7393(9) 0.3224(6) 0.037(3) 1.000 . Uani d ?
C(25) 0.2721(7) 0.6467(7) 0.0518(6) 0.026(2) 1.000 . Uani d ?
C(26) 0.2251(8) 0.7221(8) -0.0363(6) 0.034(3) 1.000 . Uani d ?
C(27) 0.1470(9) 0.7024(9) -0.0943(6) 0.040(3) 1.000 . Uani d ?
C(28) 0.1164(8) 0.605(1) -0.0614(7) 0.042(3) 1.000 . Uani d ?
C(29) 0.1641(8) 0.5395(8) 0.0274(7) 0.036(3) 1.000 . Uani d ?
C(30) 0.1625(9) 0.153(1) 0.4568(7) 0.045(3) 1.000 . Uani d ?
C(31) 0.166(2) 1.118(2) -0.089(1) 0.081(6) 1.000 . Uani d ?
H(1) 0.7194 0.3252 0.3529 0.049 1.000 . Uiso c ?
H(2) 0.7433 0.4970 0.2764 0.050 1.000 . Uiso c ?
H(3) 0.5828 0.6518 0.1676 0.046 1.000 . Uiso c ?
H(4) 0.8187 0.1416 0.3197 0.059 1.000 . Uiso c ?
H(5) 0.7239 0.1475 0.2427 0.051 1.000 . Uiso c ?
H(6) 0.7932 0.0285 0.3193 0.059 1.000 . Uiso c ?
H(7) 0.6025 0.0288 0.3028 0.057 1.000 . Uiso c ?
H(8) 0.4967 -0.0446 0.2130 0.070 1.000 . Uiso c ?
H(9) 0.3019 0.0903 0.1381 0.060 1.000 . Uiso c ?
H(10) 0.2123 0.3014 0.1515 0.046 1.000 . Uiso c ?
H(11) 0.5663 0.1717 0.5237 0.065 1.000 . Uiso c ?
H(12) 0.4212 0.2310 0.6478 0.061 1.000 . Uiso c ?
H(13) 0.2166 0.3920 0.6098 0.058 1.000 . Uiso c ?
H(14) 0.1639 0.4981 0.4515 0.046 1.000 . Uiso c ?
H(15) 0.4928 0.6306 -0.0182 0.051 1.000 . Uiso c ?
H(16) 0.5665 0.6982 0.0106 0.055 1.000 . Uiso c ?
H(17) 0.4566 0.7655 -0.0683 0.055 1.000 . Uiso c ?
H(18) 0.2679 0.9088 0.1527 0.049 1.000 . Uiso c ?
H(19) 0.1241 1.0111 0.2681 0.062 1.000 . Uiso c ?
H(20) 0.0510 0.8965 0.3819 0.050 1.000 . Uiso c ?
H(21) 0.1060 0.6948 0.3663 0.044 1.000 . Uiso c ?
H(22) 0.2453 0.7886 -0.0569 0.040 1.000 . Uiso c ?
H(23) 0.1136 0.7544 -0.1555 0.048 1.000 . Uiso c ?
H(24) 0.0657 0.5855 -0.0997 0.051 1.000 . Uiso c ?
H(25) 0.1421 0.4747 0.0512 0.055 1.000 . Uiso c ?
H(26) 0.0656 0.4517 0.2996 0.051 1.000 . Uiso c ?
H(27) 0.0166 0.5899 0.2344 0.051 1.000 . Uiso c ?

loop_
_atom_site_aniso_label
_atom_site_aniso_U_11
_atom_site_aniso_U_22
_atom_site_aniso_U_33
_atom_site_aniso_U_12
_atom_site_aniso_U_13
_atom_site_aniso_U_23
Fe(1) 0.0221(8) 0.0257(8) 0.0298(8) -0.0133(6) 0.0026(6) -0.0005(6)
S(1) 0.035(1) 0.038(2) 0.033(1) -0.021(1) -0.004(1) 0.004(1)
S(2) 0.036(2) 0.045(2) 0.066(2) -0.020(1) -0.000(1) 0.012(2)
F(1) 0.067(4) 0.092(5) 0.035(4) -0.044(4) -0.019(3) 0.007(3)
F(2) 0.033(4) 0.118(6) 0.077(5) -0.017(4) 0.012(3) -0.004(4)
F(3) 0.130(6) 0.042(4) 0.087(5) -0.025(4) -0.052(4) -0.002(4)
F(4) 0.18(1) 0.052(6) 0.37(2) -0.066(6) 0.16(1) -0.082(8)
F(5) 0.21(1) 0.20(1) 0.087(7) -0.149(9) -0.007(7) 0.039(7)
F(6) 0.142(8) 0.177(9) 0.21(1) -0.125(8) -0.081(7) 0.037(7)
O(1) 0.025(4) 0.045(4) 0.038(4) -0.003(3) 0.004(3) 0.003(3)
O(2) 0.042(4) 0.036(4) 0.034(4) -0.028(3) 0.012(3) -0.004(3)
O(3) 0.022(3) 0.041(4) 0.079(5) -0.015(3) 0.003(3) 0.018(4)
O(4) 0.059(5) 0.032(4) 0.061(5) -0.024(4) 0.009(4) -0.004(3)
O(5) 0.084(6) 0.060(5) 0.035(4) -0.027(4) -0.008(4) -0.012(4)
O(6) 0.043(4) 0.110(6) 0.069(5) -0.055(5) -0.007(4) 0.032(4)
O(7) 0.112(9) 0.061(7) 0.60(3) -0.052(7) 0.15(1) -0.14(1)
O(8) 0.37(2) 0.29(2) 0.075(9) -0.20(2) 0.03(1) 0.04(1)
O(9) 0.088(7) 0.095(8) 0.36(2) -0.073(7) -0.096(9) 0.074(9)
N(1) 0.021(4) 0.027(4) 0.026(4) -0.013(3) -0.001(3) 0.000(3)
N(2) 0.029(4) 0.027(4) 0.032(4) -0.017(4) -0.004(3) 0.004(3)
N(3) 0.025(4) 0.034(5) 0.037(5) -0.016(4) 0.004(4) -0.001(4)
N(4) 0.032(4) 0.028(4) 0.032(4) -0.019(4) 0.005(3) -0.006(4)
N(5) 0.031(4) 0.036(5) 0.024(4) -0.026(4) 0.005(3) -0.004(3)
C(1) 0.034(5) 0.038(6) 0.031(5) -0.024(5) 0.006(4) -0.013(5)
C(2) 0.037(6) 0.047(7) 0.041(6) -0.021(5) -0.004(5) -0.003(5)
C(3) 0.025(5) 0.054(7) 0.058(7) -0.023(5) -0.003(5) -0.017(6)
C(4) 0.041(6) 0.042(6) 0.049(6) -0.034(5) -0.001(5) -0.004(5)
C(5) 0.027(5) 0.028(5) 0.026(5) -0.015(4) 0.006(4) -0.005(4)
C(6) 0.032(5) 0.032(6) 0.024(5) -0.009(4) 0.000(4) 0.008(4)
C(7) 0.031(6) 0.052(7) 0.048(6) -0.007(5) 0.002(5) 0.006(5)
C(8) 0.024(5) 0.028(5) 0.028(5) -0.011(4) 0.004(4) 0.005(4)
C(9) 0.034(6) 0.032(6) 0.064(8) -0.011(5) 0.010(5) 0.005(5)
C(10) 0.055(7) 0.034(7) 0.086(9) -0.024(6) 0.026(7) -0.001(6)
C(11) 0.073(8) 0.046(7) 0.062(8) -0.048(7) 0.003(6) -0.014(6)
C(12) 0.048(6) 0.033(6) 0.036(6) -0.028(5) -0.002(5) 0.010(5)
C(13) 0.038(6) 0.040(6) 0.033(6) -0.024(5) 0.013(5) -0.002(5)
C(14) 0.038(6) 0.062(8) 0.039(6) -0.008(6) -0.009(5) -0.003(6)
C(15) 0.058(7) 0.069(8) 0.024(6) -0.027(6) -0.000(5) -0.000(6)
C(16) 0.057(7) 0.068(8) 0.024(6) -0.034(6) 0.013(5) -0.010(5)
C(17) 0.043(6) 0.040(6) 0.039(6) -0.027(5) 0.009(5) -0.001(5)
C(18) 0.033(5) 0.027(5) 0.021(5) -0.019(4) 0.008(4) -0.005(4)
C(19) 0.057(7) 0.054(7) 0.040(6) -0.039(6) 0.027(5) -0.006(5)
C(20) 0.030(5) 0.030(5) 0.022(5) -0.016(4) 0.003(4) -0.003(4)
C(21) 0.055(7) 0.029(6) 0.045(6) -0.026(5) 0.012(5) -0.008(5)
C(22) 0.088(8) 0.030(6) 0.040(6) -0.028(6) 0.027(6) -0.015(5)
C(23) 0.044(6) 0.027(6) 0.041(6) -0.006(5) 0.015(5) -0.011(5)
C(24) 0.044(6) 0.040(6) 0.034(6) -0.022(5) 0.017(5) -0.013(5)
C(25) 0.026(5) 0.023(5) 0.026(5) -0.007(4) 0.007(4) -0.006(4)
C(26) 0.045(6) 0.034(6) 0.031(5) -0.026(5) 0.002(5) -0.003(4)
C(27) 0.050(6) 0.043(6) 0.029(6) -0.026(5) 0.000(5) 0.006(5)
C(28) 0.030(5) 0.061(7) 0.044(6) -0.024(5) 0.003(5) -0.020(6)
C(29) 0.041(6) 0.046(6) 0.031(6) -0.030(5) -0.003(5) -0.004(5)
C(30) 0.043(7) 0.047(7) 0.039(6) -0.020(6) -0.007(5) 0.004(5)
C(31) 0.10(1) 0.11(1) 0.08(1) -0.09(1) 0.02(1) -0.04(1)

loop_
_atom_type_symbol
_atom_type_oxidation_number
_atom_type_number_in_cell
_atom_type_scat_dispersion_real
_atom_type_scat_dispersion_imag
_atom_type_scat_source
Fe 0 2 0.301 0.845
;International Tables for Crystallography

(1992, Vol. C, Tables 4.2.6.8 and 6.1.1.1)

;
N 0 10 0.004 0.003
;International Tables for Crystallography

(1992, Vol. C, Table 6.1.1.2)

;
S 0 4 0.110 0.124
;International Tables for Crystallography

(1992, Vol. C, Table 6.1.1.2)

;
F 0 12 0.014 0.010
;International Tables for Crystallography

(1992, Vol. C, Table 6.1.1.2)

;
O 0 18 0.008 0.006
;International Tables for Crystallography

(1992, Vol. C, Table 6.1.1.2)

;
C 0 62 0.002 0.002
;International Tables for Crystallography

(1992, Vol. C, Table 6.1.1.2)

;
H 0 54 0.000 0.000
;International Tables for Crystallography

(1992, Vol. C, Table 6.1.1.2)

;

loop_
_geom_angle_atom_site_label_1
_geom_angle_atom_site_label_2
_geom_angle_atom_site_label_3
_geom_angle
_geom_angle_site_symmetry_1
_geom_angle_site_symmetry_2
_geom_angle_site_symmetry_3
_geom_angle_publ_flag
O(3) Fe(1) N(1) 179.0(3) . . . ?
O(3) Fe(1) N(2) 97.0(3) . . . ?
O(3) Fe(1) N(3) 93.5(3) . . . ?
O(3) Fe(1) N(4) 94.1(3) . . . ?
O(3) Fe(1) N(5) 95.4(3) . . . ?
N(1) Fe(1) N(2) 84.0(3) . . . ?
N(1) Fe(1) N(3) 86.7(3) . . . ?
N(1) Fe(1) N(4) 84.9(3) . . . ?
N(1) Fe(1) N(5) 84.4(3) . . . ?
N(2) Fe(1) N(3) 80.3(3) . . . ?
N(2) Fe(1) N(4) 168.9(3) . . . ?
N(2) Fe(1) N(5) 95.7(3) . . . ?
N(3) Fe(1) N(4) 98.5(3) . . . ?
N(3) Fe(1) N(5) 170.6(3) . . . ?
N(4) Fe(1) N(5) 83.8(3) . . . ?
O(4) S(1) O(5) 114.4(4) . . . ?
O(4) S(1) O(6) 113.0(4) . . . ?
O(4) S(1) C(30) 102.1(5) . . . ?
O(5) S(1) O(6) 116.9(5) . . . ?
O(5) S(1) C(30) 104.6(4) . . . ?
O(6) S(1) C(30) 103.6(5) . . . ?
O(7) S(2) O(8) 115(1) . . . ?
O(7) S(2) O(9) 120(1) . . . ?
O(7) S(2) C(31) 108.0(8) . . . ?
O(8) S(2) O(9) 106(1) . . . ?
O(8) S(2) C(31) 99(1) . . . ?
O(9) S(2) C(31) 106.1(7) . . . ?
C(6) O(1) C(7) 118.1(6) . . . ?
C(18) O(2) C(19) 116.4(7) . . . ?
Fe(1) O(3) H(26) 125.7 . . . no
Fe(1) O(3) H(27) 117.3 . . . no
H(26) O(3) H(27) 116.8 . . . no
Fe(1) N(1) C(1) 117.9(6) . . . ?
Fe(1) N(1) C(5) 117.7(4) . . . ?
C(1) N(1) C(5) 119.7(9) . . . ?
Fe(1) N(2) C(8) 120.7(7) . . . ?
Fe(1) N(2) C(12) 121.7(5) . . . ?
C(8) N(2) C(12) 117.4(8) . . . ?
Fe(1) N(3) C(13) 122.0(6) . . . ?
Fe(1) N(3) C(17) 120.0(5) . . . ?
C(13) N(3) C(17) 117.3(7) . . . ?
Fe(1) N(4) C(20) 119.8(5) . . . ?
Fe(1) N(4) C(24) 122.0(7) . . . ?
C(20) N(4) C(24) 118.2(8) . . . ?
Fe(1) N(5) C(25) 118.8(6) . . . ?
Fe(1) N(5) C(29) 123.9(6) . . . ?
C(25) N(5) C(29) 115.2(7) . . . ?
N(1) C(1) C(2) 121.8(9) . . . ?
N(1) C(1) C(6) 119.2(9) . . . ?
C(2) C(1) C(6) 118.6(7) . . . ?
C(1) C(2) C(3) 118.6(8) . . . ?
C(1) C(2) H(1) 120.8 . . . no
C(3) C(2) H(1) 120.7 . . . no
C(2) C(3) C(4) 120(1) . . . ?
C(2) C(3) H(2) 119.7 . . . no
C(4) C(3) H(2) 120.2 . . . no
C(3) C(4) C(5) 119(1) . . . ?
C(3) C(4) H(3) 120.6 . . . no
C(5) C(4) H(3) 120.9 . . . no
N(1) C(5) C(4) 121.1(7) . . . ?
N(1) C(5) C(18) 119.1(8) . . . ?
C(4) C(5) C(18) 119.0(9) . . . ?
O(1) C(6) C(1) 110.3(8) . . . ?
O(1) C(6) C(8) 110.0(7) . . . ?
O(1) C(6) C(13) 106.0(6) . . . ?
C(1) C(6) C(8) 115.9(7) . . . ?
C(1) C(6) C(13) 108.6(8) . . . ?
C(8) C(6) C(13) 105.4(8) . . . ?
O(1) C(7) H(4) 108.9 . . . no
O(1) C(7) H(5) 108.8 . . . no
O(1) C(7) H(6) 109.2 . . . no
H(4) C(7) H(5) 109.7 . . . no
H(4) C(7) H(6) 110.2 . . . no
H(5) C(7) H(6) 110.0 . . . no
N(2) C(8) C(6) 117.1(8) . . . ?
N(2) C(8) C(9) 123(1) . . . ?
C(6) C(8) C(9) 120.1(7) . . . ?
C(8) C(9) C(10) 118.4(8) . . . ?
C(8) C(9) H(7) 121.1 . . . no
C(10) C(9) H(7) 120.5 . . . no
C(9) C(10) C(11) 120(1) . . . ?
C(9) C(10) H(8) 120.2 . . . no
C(11) C(10) H(8) 119.8 . . . no
C(10) C(11) C(12) 119(1) . . . ?
C(10) C(11) H(9) 119.9 . . . no
C(12) C(11) H(9) 121.5 . . . no
N(2) C(12) C(11) 122.9(8) . . . ?
N(2) C(12) H(10) 118.3 . . . no
C(11) C(12) H(10) 118.7 . . . no
N(3) C(13) C(6) 114.5(7) . . . ?
N(3) C(13) C(14) 123.2(8) . . . ?
C(6) C(13) C(14) 122.2(7) . . . ?
C(13) C(14) C(15) 119.4(8) . . . ?
C(13) C(14) H(11) 120.1 . . . no
C(15) C(14) H(11) 120.4 . . . no
C(14) C(15) C(16) 119.2(8) . . . ?
C(14) C(15) H(12) 120.5 . . . no
C(16) C(15) H(12) 120.2 . . . no
C(15) C(16) C(17) 118.9(9) . . . ?
C(15) C(16) H(13) 120.8 . . . no
C(17) C(16) H(13) 120.4 . . . no
N(3) C(17) C(16) 122.0(7) . . . ?
N(3) C(17) H(14) 119.3 . . . no
C(16) C(17) H(14) 118.6 . . . no
O(2) C(18) C(5) 109.7(8) . . . ?
O(2) C(18) C(20) 105.5(7) . . . ?
O(2) C(18) C(25) 108.9(6) . . . ?
C(5) C(18) C(20) 106.7(6) . . . ?
C(5) C(18) C(25) 120.0(8) . . . ?
C(20) C(18) C(25) 105.0(7) . . . ?
O(2) C(19) H(15) 109.1 . . . no
O(2) C(19) H(16) 109.2 . . . no
O(2) C(19) H(17) 109.2 . . . no
H(15) C(19) H(16) 109.7 . . . no
H(15) C(19) H(17) 109.9 . . . no
H(16) C(19) H(17) 109.7 . . . no
N(4) C(20) C(18) 115.7(8) . . . ?
N(4) C(20) C(21) 122.2(8) . . . ?
C(18) C(20) C(21) 122.1(9) . . . ?
C(20) C(21) C(22) 119(1) . . . ?
C(20) C(21) H(18) 120.4 . . . no
C(22) C(21) H(18) 120.5 . . . no
C(21) C(22) C(23) 118.5(9) . . . ?
C(21) C(22) H(19) 120.8 . . . no
C(23) C(22) H(19) 120.7 . . . no
C(22) C(23) C(24) 118.6(8) . . . ?
C(22) C(23) H(20) 120.9 . . . no
C(24) C(23) H(20) 120.5 . . . no
N(4) C(24) C(23) 123(1) . . . ?
N(4) C(24) H(21) 118.5 . . . no
C(23) C(24) H(21) 118.2 . . . no
N(5) C(25) C(18) 117.1(7) . . . ?
N(5) C(25) C(26) 122.9(9) . . . ?
C(18) C(25) C(26) 119.8(9) . . . ?
C(25) C(26) C(27) 120(1) . . . ?
C(25) C(26) H(22) 120.3 . . . no
C(27) C(26) H(22) 119.9 . . . no
C(26) C(27) C(28) 118.9(8) . . . ?
C(26) C(27) H(23) 120.5 . . . no
C(28) C(27) H(23) 120.6 . . . no
C(27) C(28) C(29) 116(1) . . . ?
C(27) C(28) H(24) 122.1 . . . no
C(29) C(28) H(24) 121.5 . . . no
N(5) C(29) C(28) 127(1) . . . ?
N(5) C(29) H(25) 116.1 . . . no
C(28) C(29) H(25) 117.1 . . . no
S(1) C(30) F(1) 112.2(6) . . . ?
S(1) C(30) F(2) 111.7(7) . . . ?
S(1) C(30) F(3) 110.8(9) . . . ?
F(1) C(30) F(2) 109(1) . . . ?
F(1) C(30) F(3) 106.6(8) . . . ?
F(2) C(30) F(3) 106.6(8) . . . ?
S(2) C(31) F(4) 115(1) . . . ?
S(2) C(31) F(5) 110(2) . . . ?
S(2) C(31) F(6) 109(1) . . . ?
F(4) C(31) F(5) 109(1) . . . ?
F(4) C(31) F(6) 114(2) . . . ?
F(5) C(31) F(6) 99(1) . . . ?

loop_
_geom_bond_atom_site_label_1
_geom_bond_atom_site_label_2
_geom_bond_distance
_geom_bond_site_symmetry_1
_geom_bond_site_symmetry_2
_geom_bond_publ_flag
Fe(1) O(3) 2.033(7) . . ?
Fe(1) N(1) 2.123(7) . . ?
Fe(1) N(2) 2.157(7) . . ?
Fe(1) N(3) 2.207(7) . . ?
Fe(1) N(4) 2.245(8) . . ?
Fe(1) N(5) 2.174(6) . . ?
S(1) O(4) 1.440(8) . . ?
S(1) O(5) 1.415(7) . . ?
S(1) O(6) 1.431(8) . . ?
S(1) C(30) 1.812(9) . . ?
S(2) O(7) 1.26(1) . . ?
S(2) O(8) 1.38(1) . . ?
S(2) O(9) 1.31(1) . . ?
S(2) C(31) 1.83(2) . . ?
F(1) C(30) 1.30(1) . . ?
F(2) C(30) 1.31(1) . . ?
F(3) C(30) 1.33(1) . . ?
F(4) C(31) 1.19(2) . . ?
F(5) C(31) 1.28(2) . . ?
F(6) C(31) 1.33(2) . . ?
O(1) C(6) 1.408(9) . . ?
O(1) C(7) 1.45(1) . . ?
O(2) C(18) 1.42(1) . . ?
O(2) C(19) 1.44(1) . . ?
O(3) H(26) 0.93 . . no
O(3) H(27) 0.99 . . no
N(1) C(1) 1.330(9) . . ?
N(1) C(5) 1.36(1) . . ?
N(2) C(8) 1.342(9) . . ?
N(2) C(12) 1.33(1) . . ?
N(3) C(13) 1.339(9) . . ?
N(3) C(17) 1.36(1) . . ?
N(4) C(20) 1.34(1) . . ?
N(4) C(24) 1.33(1) . . ?
N(5) C(25) 1.35(1) . . ?
N(5) C(29) 1.35(1) . . ?
C(1) C(2) 1.39(2) . . ?
C(1) C(6) 1.54(1) . . ?
C(2) C(3) 1.39(2) . . ?
C(2) H(1) 0.95 . . no
C(3) C(4) 1.38(1) . . ?
C(3) H(2) 0.95 . . no
C(4) C(5) 1.40(2) . . ?
C(4) H(3) 0.95 . . no
C(5) C(18) 1.519(9) . . ?
C(6) C(8) 1.56(2) . . ?
C(6) C(13) 1.54(1) . . ?
C(7) H(4) 0.95 . . no
C(7) H(5) 0.95 . . no
C(7) H(6) 0.95 . . no
C(8) C(9) 1.38(1) . . ?
C(9) C(10) 1.38(2) . . ?
C(9) H(7) 0.95 . . no
C(10) C(11) 1.34(1) . . ?
C(10) H(8) 0.95 . . no
C(11) C(12) 1.39(2) . . ?
C(11) H(9) 0.95 . . no
C(12) H(10) 0.95 . . no
C(13) C(14) 1.35(1) . . ?
C(14) C(15) 1.38(1) . . ?
C(14) H(11) 0.95 . . no
C(15) C(16) 1.36(1) . . ?
C(15) H(12) 0.95 . . no
C(16) C(17) 1.39(1) . . ?
C(16) H(13) 0.95 . . no
C(17) H(14) 0.95 . . no
C(18) C(20) 1.54(1) . . ?
C(18) C(25) 1.55(1) . . ?
C(19) H(15) 0.95 . . no
C(19) H(16) 0.95 . . no
C(19) H(17) 0.95 . . no
C(20) C(21) 1.37(1) . . ?
C(21) C(22) 1.38(1) . . ?
C(21) H(18) 0.95 . . no
C(22) C(23) 1.38(2) . . ?
C(22) H(19) 0.95 . . no
C(23) C(24) 1.37(1) . . ?
C(23) H(20) 0.95 . . no
C(24) H(21) 0.95 . . no
C(25) C(26) 1.37(1) . . ?
C(26) C(27) 1.38(2) . . ?
C(26) H(22) 0.95 . . no
C(27) C(28) 1.41(2) . . ?
C(27) H(23) 0.95 . . no
C(28) C(29) 1.35(1) . . ?
C(28) H(24) 0.95 . . no
C(29) H(25) 0.95 . . no

loop_
_geom_contact_atom_site_label_1
_geom_contact_atom_site_label_2
_geom_contact_distance
_geom_contact_site_symmetry_1
_geom_contact_site_symmetry_2
_geom_contact_publ_flag
F(2) N(2) 3.30(1) . . no
F(3) O(1) 3.098(7) . 2_656 no
F(3) C(22) 3.31(1) . 1_545 no
F(6) N(4) 3.28(1) . 2_575 no
F(6) C(24) 3.31(1) . 2_575 no
O(3) O(4) 2.66(1) . . no
O(3) O(7) 2.92(1) . 2_575 no
O(4) C(17) 3.32(1) . . no
O(6) C(23) 3.24(1) . 2_566 no
O(6) C(2) 3.27(1) . 1_455 no
O(7) C(29) 3.24(2) . 2_575 no
O(8) C(16) 3.32(2) . 1_564 no

loop_
_geom_torsion_atom_site_label_1
_geom_torsion_atom_site_label_2
_geom_torsion_atom_site_label_3
_geom_torsion_atom_site_label_4
_geom_torsion_site_symmetry_1
_geom_torsion_site_symmetry_2
_geom_torsion_site_symmetry_3
_geom_torsion_site_symmetry_4
_geom_torsion
_geom_torsion_publ_flag
Fe(1) N(1) C(1) C(2) . . . . -149.0(7) no
Fe(1) N(1) C(1) C(6) . . . . 24(1) no
Fe(1) N(1) C(5) C(4) . . . . 151.2(7) no
Fe(1) N(1) C(5) C(18) . . . . -18(1) no
Fe(1) N(2) C(8) C(6) . . . . 1(1) no
Fe(1) N(2) C(8) C(9) . . . . 174.3(7) no
Fe(1) N(2) C(12) C(11) . . . . -177.2(8) no
Fe(1) N(3) C(13) C(6) . . . . 4(1) no
Fe(1) N(3) C(13) C(14) . . . . -172(1) no
Fe(1) N(3) C(17) C(16) . . . . 172(1) no
Fe(1) N(4) C(20) C(18) . . . . -3(1) no
Fe(1) N(4) C(20) C(21) . . . . 178.7(7) no
Fe(1) N(4) C(24) C(23) . . . . -179.1(7) no
Fe(1) N(5) C(25) C(18) . . . . 13.8(8) no
Fe(1) N(5) C(25) C(26) . . . . -160.5(6) no
Fe(1) N(5) C(29) C(28) . . . . 162.0(7) no
F(1) C(30) S(1) O(4) . . . . 60(1) no
F(1) C(30) S(1) O(5) . . . . 179.6(9) no
F(1) C(30) S(1) O(6) . . . . -58(1) no
F(2) C(30) S(1) O(4) . . . . -62.2(9) no
F(2) C(30) S(1) O(5) . . . . 57(1) no
F(2) C(30) S(1) O(6) . . . . -179.8(8) no
F(3) C(30) S(1) O(4) . . . . 179.1(7) no
F(3) C(30) S(1) O(5) . . . . -61.4(8) no
F(3) C(30) S(1) O(6) . . . . 61.5(8) no
F(4) C(31) S(2) O(7) . . . . 179(2) no
F(4) C(31) S(2) O(8) . . . . 59(2) no
F(4) C(31) S(2) O(9) . . . . -50(2) no
F(5) C(31) S(2) O(7) . . . . -57(1) no
F(5) C(31) S(2) O(8) . . . . -177(1) no
F(5) C(31) S(2) O(9) . . . . 73(1) no
F(6) C(31) S(2) O(7) . . . . 51(2) no
F(6) C(31) S(2) O(8) . . . . -70(1) no
F(6) C(31) S(2) O(9) . . . . -179(1) no
O(1) C(6) C(1) N(1) . . . . 166.1(7) no
O(1) C(6) C(1) C(2) . . . . -21(1) no
O(1) C(6) C(8) N(2) . . . . -179.9(7) no
O(1) C(6) C(8) C(9) . . . . 6(1) no
O(1) C(6) C(13) N(3) . . . . 176(1) no
O(1) C(6) C(13) C(14) . . . . -8(2) no
O(2) C(18) C(5) N(1) . . . . -169.1(7) no
O(2) C(18) C(5) C(4) . . . . 22(1) no
O(2) C(18) C(20) N(4) . . . . -177.3(7) no
O(2) C(18) C(20) C(21) . . . . 1(1) no
O(2) C(18) C(25) N(5) . . . . 171.1(6) no
O(2) C(18) C(25) C(26) . . . . -14.4(9) no
O(3) Fe(1) N(1) C(1) . . . . 127(15) no
O(3) Fe(1) N(1) C(5) . . . . -28(16) no
O(3) Fe(1) N(2) C(8) . . . . -137.4(7) no
O(3) Fe(1) N(2) C(12) . . . . 37.4(7) no
O(3) Fe(1) N(3) C(13) . . . . 140.1(9) no
O(3) Fe(1) N(3) C(17) . . . . -30.3(9) no
O(3) Fe(1) N(4) C(20) . . . . -136.0(6) no
O(3) Fe(1) N(4) C(24) . . . . 41.9(7) no
O(3) Fe(1) N(5) C(25) . . . . 128.0(5) no
O(3) Fe(1) N(5) C(29) . . . . -34.8(6) no
N(1) Fe(1) N(2) C(8) . . . . 42.6(7) no
N(1) Fe(1) N(2) C(12) . . . . -142.6(7) no
N(1) Fe(1) N(3) C(13) . . . . -40.9(9) no
N(1) Fe(1) N(3) C(17) . . . . 148.7(9) no
N(1) Fe(1) N(4) C(20) . . . . 43.9(6) no
N(1) Fe(1) N(4) C(24) . . . . -138.1(7) no
N(1) Fe(1) N(5) C(25) . . . . -51.1(5) no
N(1) Fe(1) N(5) C(29) . . . . 146.1(6) no
N(1) C(1) C(2) C(3) . . . . -5(1) no
N(1) C(1) C(6) C(8) . . . . 40(1) no
N(1) C(1) C(6) C(13) . . . . -78(1) no
N(1) C(5) C(4) C(3) . . . . 1(1) no
N(1) C(5) C(18) C(20) . . . . 77(1) no
N(1) C(5) C(18) C(25) . . . . -42(1) no
N(2) Fe(1) N(1) C(1) . . . . -55.5(7) no
N(2) Fe(1) N(1) C(5) . . . . 149.1(6) no
N(2) Fe(1) N(3) C(13) . . . . 43.6(9) no
N(2) Fe(1) N(3) C(17) . . . . -126.8(9) no
N(2) Fe(1) N(4) C(20) . . . . 47(2) no
N(2) Fe(1) N(4) C(24) . . . . -135(1) no
N(2) Fe(1) N(5) C(25) . . . . -134.4(5) no
N(2) Fe(1) N(5) C(29) . . . . 62.8(6) no
N(2) C(8) C(6) C(1) . . . . -54(1) no
N(2) C(8) C(6) C(13) . . . . 66.2(9) no
N(2) C(8) C(9) C(10) . . . . 3(2) no
N(2) C(12) C(11) C(10) . . . . 2(2) no
N(3) Fe(1) N(1) C(1) . . . . 25.1(7) no
N(3) Fe(1) N(1) C(5) . . . . -130.4(6) no
N(3) Fe(1) N(2) C(8) . . . . -45.0(7) no
N(3) Fe(1) N(2) C(12) . . . . 129.8(7) no
N(3) Fe(1) N(4) C(20) . . . . 129.8(6) no
N(3) Fe(1) N(4) C(24) . . . . -52.3(7) no
N(3) Fe(1) N(5) C(25) . . . . -70(2) no
N(3) Fe(1) N(5) C(29) . . . . 127(2) no
N(3) C(13) C(6) C(1) . . . . 58(1) no
N(3) C(13) C(6) C(8) . . . . -67(1) no
N(3) C(13) C(14) C(15) . . . . 0(2) no
N(3) C(17) C(16) C(15) . . . . 1(2) no
N(4) Fe(1) N(1) C(1) . . . . 123.9(7) no
N(4) Fe(1) N(1) C(5) . . . . -31.5(6) no
N(4) Fe(1) N(2) C(8) . . . . 40(2) no
N(4) Fe(1) N(2) C(12) . . . . -146(1) no
N(4) Fe(1) N(3) C(13) . . . . -125.2(9) no
N(4) Fe(1) N(3) C(17) . . . . 64.4(9) no
N(4) Fe(1) N(5) C(25) . . . . 34.4(5) no
N(4) Fe(1) N(5) C(29) . . . . -128.4(6) no
N(4) C(20) C(18) C(5) . . . . -61(1) no
N(4) C(20) C(18) C(25) . . . . 67.7(8) no
N(4) C(20) C(21) C(22) . . . . -2(1) no
N(4) C(24) C(23) C(22) . . . . 2(2) no
N(5) Fe(1) N(1) C(1) . . . . -151.9(7) no
N(5) Fe(1) N(1) C(5) . . . . 52.7(6) no
N(5) Fe(1) N(2) C(8) . . . . 126.4(7) no
N(5) Fe(1) N(2) C(12) . . . . -58.8(7) no
N(5) Fe(1) N(3) C(13) . . . . -22(3) no
N(5) Fe(1) N(3) C(17) . . . . 168(2) no
N(5) Fe(1) N(4) C(20) . . . . -41.0(6) no
N(5) Fe(1) N(4) C(24) . . . . 137.0(7) no
N(5) C(25) C(18) C(5) . . . . 44(1) no
N(5) C(25) C(18) C(20) . . . . -76.3(8) no
N(5) C(25) C(26) C(27) . . . . -3(1) no
N(5) C(29) C(28) C(27) . . . . -1(1) no
C(1) N(1) C(5) C(4) . . . . -4(1) no
C(1) N(1) C(5) C(18) . . . . -172.9(7) no
C(1) C(2) C(3) C(4) . . . . 2(1) no
C(1) C(6) O(1) C(7) . . . . -59(1) no
C(1) C(6) C(8) C(9) . . . . 132.3(9) no
C(1) C(6) C(13) C(14) . . . . -126(1) no
C(2) C(1) N(1) C(5) . . . . 6(1) no
C(2) C(1) C(6) C(8) . . . . -146.8(8) no
C(2) C(1) C(6) C(13) . . . . 94.8(9) no
C(2) C(3) C(4) C(5) . . . . -0(1) no
C(3) C(2) C(1) C(6) . . . . -177.8(8) no
C(3) C(4) C(5) C(18) . . . . 170.1(8) no
C(4) C(5) C(18) C(20) . . . . -92(1) no
C(4) C(5) C(18) C(25) . . . . 148.7(8) no
C(5) N(1) C(1) C(6) . . . . 178.5(7) no
C(5) C(18) O(2) C(19) . . . . 64.1(9) no
C(5) C(18) C(20) C(21) . . . . 117.4(9) no
C(5) C(18) C(25) C(26) . . . . -141.9(8) no
C(6) C(8) N(2) C(12) . . . . -174.3(8) no
C(6) C(8) C(9) C(10) . . . . 176.7(9) no
C(6) C(13) N(3) C(17) . . . . 175(1) no
C(6) C(13) C(14) C(15) . . . . -176(1) no
C(7) O(1) C(6) C(8) . . . . 70(1) no
C(7) O(1) C(6) C(13) . . . . -176.1(9) no
C(8) N(2) C(12) C(11) . . . . -2(1) no
C(8) C(6) C(13) C(14) . . . . 109(1) no
C(8) C(9) C(10) C(11) . . . . -3(2) no
C(9) C(8) N(2) C(12) . . . . -1(1) no
C(9) C(8) C(6) C(13) . . . . -107.5(9) no
C(9) C(10) C(11) C(12) . . . . 0(2) no
C(13) N(3) C(17) C(16) . . . . 1(2) no
C(13) C(14) C(15) C(16) . . . . 2(2) no
C(14) C(13) N(3) C(17) . . . . -2(2) no
C(14) C(15) C(16) C(17) . . . . -3(2) no
C(18) C(20) N(4) C(24) . . . . 178.7(8) no
C(18) C(20) C(21) C(22) . . . . -179.5(9) no
C(18) C(25) N(5) C(29) . . . . 178.1(6) no
C(18) C(25) C(26) C(27) . . . . -177.5(7) no
C(19) O(2) C(18) C(20) . . . . 178.7(7) no
C(19) O(2) C(18) C(25) . . . . -69.0(8) no
C(20) N(4) C(24) C(23) . . . . -1(1) no
C(20) C(18) C(25) C(26) . . . . 98.3(8) no
C(20) C(21) C(22) C(23) . . . . 3(2) no
C(21) C(20) N(4) C(24) . . . . 1(1) no
C(21) C(20) C(18) C(25) . . . . -114(1) no
C(21) C(22) C(23) C(24) . . . . -3(2) no
C(25) N(5) C(29) C(28) . . . . -1(1) no
C(25) C(26) C(27) C(28) . . . . 0(1) no
C(26) C(25) N(5) C(29) . . . . 4(1) no
C(26) C(27) C(28) C(29) . . . . 2(1) no
